data_4076958
loop_
_publ_author_name
'Rickard, Clifton E. F.'
'Roper, Warren R.'
'Williamson, Alex'
'Wright, L. James'

_publ_section_title
;
 Tethered Boryl and Base-Stabilized Borylene Osmium Complexes from the
 Reaction of Os(BCl2)Cl(CO)(PPh3)2with 2-Aminopyridine
;
_journal_issue 22
_journal_name_full Organometallics
_journal_page_first 4862
_journal_paper_doi 10.1021/om0203431
_journal_volume 21
_journal_year 2002
_chemical_formula_sum 'C43 H38 B Cl N2 O Os P2'
_chemical_formula_weight 897.15
_chemical_name_systematic
; 
 ? 
;
_space_group_IT_number 2
_symmetry_cell_setting triclinic
_symmetry_space_group_name_Hall '-P 1'
_symmetry_space_group_name_H-M 'P -1'
_atom_sites_solution_hydrogens geom
_atom_sites_solution_primary direct
_atom_sites_solution_secondary difmap
_audit_creation_method SHELXL-97
_cell_angle_alpha 83.7450(10)
_cell_angle_beta 85.6890(10)
_cell_angle_gamma 75.1160(10)
_cell_formula_units_Z 2
_cell_length_a 9.3471(5)
_cell_length_b 12.4256(6)
_cell_length_c 16.8918(8)
_cell_measurement_reflns_used 7476
_cell_measurement_temperature 200(2)
_cell_measurement_theta_max 26
_cell_measurement_theta_min 2
_cell_volume 1882.48(16)
_computing_cell_refinement 'Siemens SMART'
_computing_data_collection 'Siemens SMART (Siemens, 1995)'
_computing_data_reduction 'Siemens SAINT  (Siemens, 1995)'
_computing_molecular_graphics 'Siemens SHELXTL (Siemens, 1994)'
_computing_publication_material SHELXL-97
_computing_structure_refinement 'SHELXL-97 Sheldrick, (1997)'
_computing_structure_solution 'SHELXS Sheldrick, (1990)'
_diffrn_ambient_temperature 200(2)
_diffrn_measured_fraction_theta_full 0.945
_diffrn_measured_fraction_theta_max 0.945
_diffrn_measurement_device_type 'Siemens SMART'
_diffrn_measurement_method 'Area detector \w scans'
_diffrn_radiation_monochromator graphite
_diffrn_radiation_source 'fine-focus sealed tube'
_diffrn_radiation_type MoK\a
_diffrn_radiation_wavelength 0.71073
_diffrn_reflns_av_R_equivalents 0.0269
_diffrn_reflns_av_sigmaI/netI 0.0396
_diffrn_reflns_limit_h_max 12
_diffrn_reflns_limit_h_min -12
_diffrn_reflns_limit_k_max 16
_diffrn_reflns_limit_k_min -15
_diffrn_reflns_limit_l_max 21
_diffrn_reflns_limit_l_min 0
_diffrn_reflns_number 18785
_diffrn_reflns_theta_full 27.53
_diffrn_reflns_theta_max 27.53
_diffrn_reflns_theta_min 1.21
_diffrn_standards_decay_% '< 2'
_exptl_absorpt_coefficient_mu 3.580
_exptl_absorpt_correction_T_max 0.7877
_exptl_absorpt_correction_T_min 0.3672
_exptl_absorpt_correction_type multi-scan
_exptl_absorpt_process_details 'Blessing, 1995'
_exptl_crystal_colour Yellow
_exptl_crystal_density_diffrn 1.583
_exptl_crystal_density_method 'not measured'
_exptl_crystal_description Needle
_exptl_crystal_F_000 892
_exptl_crystal_size_max 0.35
_exptl_crystal_size_mid 0.09
_exptl_crystal_size_min 0.07
_refine_diff_density_max 0.902
_refine_diff_density_min -0.791
_refine_diff_density_rms 0.098
_refine_ls_extinction_method none
_refine_ls_goodness_of_fit_ref 1.047
_refine_ls_hydrogen_treatment mixed
_refine_ls_matrix_type full
_refine_ls_number_parameters 464
_refine_ls_number_reflns 8194
_refine_ls_number_restraints 0
_refine_ls_restrained_S_all 1.047
_refine_ls_R_factor_all 0.0340
_refine_ls_R_factor_gt 0.0270
_refine_ls_shift/su_max 4.517
_refine_ls_shift/su_mean 0.041
_refine_ls_structure_factor_coef Fsqd
_refine_ls_weighting_details 'calc w=1/[\s^2^(Fo^2^)+(0.0155P)^2^+2.7485P] where P=(Fo^2^+2Fc^2^)/3'
_refine_ls_weighting_scheme calc
_refine_ls_wR_factor_gt 0.0567
_refine_ls_wR_factor_ref 0.0598
_reflns_number_gt 7372
_reflns_number_total 8194
_reflns_threshold_expression >2sigma(I)
_cod_data_source_file om0203431.cif
_cod_data_source_block '[9]'
_cod_depositor_comments
;
The following automatic conversions were performed:
'_atom_site_symetry_multiplicity' tag replaced with
'_atom_site_symmetry_multiplicity'.

Automatic conversion script
Id: cif_correct_tags 1440 2010-10-19 06:21:57Z saulius 

The following automatic conversions were performed:

'_symmetry_cell_setting' value 'Triclinic' changed to 'triclinic'
according to /home/saulius/struct/CIF-dictionaries/cif_core.dic
dictionary named 'cif_core.dic' version 2.4.1 from
2010-06-29.

'_exptl_absorpt_correction_type' value 'Multi-scan'
changed to 'multi-scan' according to
/home/saulius/struct/CIF-dictionaries/cif_core.dic dictionary named
'cif_core.dic' version 2.4.1 from 2010-06-29.

Automatic conversion script
Id: cif_fix_values 1715 2011-07-08 13:25:40Z adriana 
;
_cod_database_code 4076958

loop_
_symmetry_equiv_pos_as_xyz
'x, y, z'
'-x, -y, -z'

loop_
_atom_site_label
_atom_site_type_symbol
_atom_site_fract_x
_atom_site_fract_y
_atom_site_fract_z
_atom_site_U_iso_or_equiv
_atom_site_adp_type
_atom_site_occupancy
_atom_site_symmetry_multiplicity
_atom_site_calc_flag
_atom_site_refinement_flags
Os Os 0.384557(14) 0.351131(11) 0.240193(8) 0.02060(4) Uani 1 1 d .
H1 H 0.444(4) 0.352(3) 0.138(2) 0.025 Uiso 1 1 d .
Cl Cl 0.24710(11) 0.35266(9) 0.44342(6) 0.0433(2) Uani 1 1 d .
P1 P 0.46819(9) 0.15573(7) 0.24620(5) 0.02332(17) Uani 1 1 d .
P2 P 0.31036(9) 0.54568(7) 0.21094(5) 0.02262(17) Uani 1 1 d .
O O 0.0739(3) 0.3325(2) 0.22436(18) 0.0452(7) Uani 1 1 d .
N1 N 0.6026(3) 0.3641(2) 0.25938(16) 0.0246(6) Uani 1 1 d .
N2 N 0.5276(3) 0.3656(2) 0.39245(16) 0.0259(6) Uani 1 1 d .
B B 0.3838(4) 0.3569(3) 0.3627(2) 0.0234(7) Uani 1 1 d .
C1 C 0.1940(4) 0.3395(3) 0.2307(2) 0.0302(8) Uani 1 1 d .
C2 C 0.6379(4) 0.3690(3) 0.3322(2) 0.0263(7) Uani 1 1 d .
C3 C 0.7807(4) 0.3755(3) 0.3556(2) 0.0362(9) Uani 1 1 d .
H3A H 0.8580 0.3779 0.3162 0.043 Uiso 1 1 calc R
C4 C 0.8053(4) 0.3782(4) 0.4329(3) 0.0419(10) Uani 1 1 d .
H4A H 0.9000 0.3819 0.4475 0.050 Uiso 1 1 calc R
C5 C 0.6905(5) 0.3755(3) 0.4929(2) 0.0401(9) Uani 1 1 d .
H5A H 0.7075 0.3777 0.5473 0.048 Uiso 1 1 calc R
C6 C 0.5578(4) 0.3697(3) 0.4710(2) 0.0337(8) Uani 1 1 d .
H6A H 0.4812 0.3685 0.5111 0.040 Uiso 1 1 calc R
C7 C 0.7177(4) 0.3661(3) 0.1954(2) 0.0324(8) Uani 1 1 d .
H7A H 0.7562 0.4321 0.1972 0.049 Uiso 1 1 calc R
H7B H 0.6751 0.3693 0.1436 0.049 Uiso 1 1 calc R
H7C H 0.7986 0.2984 0.2026 0.049 Uiso 1 1 calc R
C11 C 0.4047(4) 0.0872(3) 0.1690(2) 0.0262(7) Uani 1 1 d .
C12 C 0.3447(4) 0.1469(3) 0.1003(2) 0.0361(9) Uani 1 1 d .
H12A H 0.3354 0.2252 0.0924 0.043 Uiso 1 1 calc R
C13 C 0.2978(5) 0.0939(3) 0.0425(2) 0.0422(10) Uani 1 1 d .
H13A H 0.2576 0.1358 -0.0047 0.051 Uiso 1 1 calc R
C14 C 0.3096(5) -0.0193(3) 0.0537(2) 0.0403(9) Uani 1 1 d .
H14A H 0.2762 -0.0553 0.0146 0.048 Uiso 1 1 calc R
C15 C 0.3697(5) -0.0799(3) 0.1212(2) 0.0425(10) Uani 1 1 d .
H15A H 0.3786 -0.1582 0.1286 0.051 Uiso 1 1 calc R
C16 C 0.4174(5) -0.0275(3) 0.1786(2) 0.0384(9) Uani 1 1 d .
H16A H 0.4594 -0.0703 0.2251 0.046 Uiso 1 1 calc R
C21 C 0.6697(4) 0.1057(3) 0.2362(2) 0.0277(7) Uani 1 1 d .
C22 C 0.7538(4) 0.1137(3) 0.2992(2) 0.0340(8) Uani 1 1 d .
H22A H 0.7059 0.1360 0.3486 0.041 Uiso 1 1 calc R
C23 C 0.9071(5) 0.0892(4) 0.2899(3) 0.0483(11) Uani 1 1 d .
H23A H 0.9636 0.0958 0.3328 0.058 Uiso 1 1 calc R
C24 C 0.9782(5) 0.0555(4) 0.2192(3) 0.0537(12) Uani 1 1 d .
H24A H 1.0832 0.0395 0.2131 0.064 Uiso 1 1 calc R
C25 C 0.8972(5) 0.0450(4) 0.1574(3) 0.0515(11) Uani 1 1 d .
H25A H 0.9463 0.0204 0.1089 0.062 Uiso 1 1 calc R
C26 C 0.7433(4) 0.0704(4) 0.1656(2) 0.0420(9) Uani 1 1 d .
H26A H 0.6880 0.0634 0.1223 0.050 Uiso 1 1 calc R
C31 C 0.4186(4) 0.0715(3) 0.3355(2) 0.0304(8) Uani 1 1 d .
C32 C 0.2762(5) 0.1034(3) 0.3697(2) 0.0370(9) Uani 1 1 d .
H32A H 0.2099 0.1709 0.3498 0.044 Uiso 1 1 calc R
C33 C 0.2300(6) 0.0366(4) 0.4332(3) 0.0526(12) Uani 1 1 d .
H33A H 0.1323 0.0586 0.4562 0.063 Uiso 1 1 calc R
C34 C 0.3258(7) -0.0612(4) 0.4628(3) 0.0590(14) Uani 1 1 d .
H34A H 0.2933 -0.1072 0.5053 0.071 Uiso 1 1 calc R
C35 C 0.4677(6) -0.0921(4) 0.4308(3) 0.0570(13) Uani 1 1 d .
H35A H 0.5343 -0.1584 0.4522 0.068 Uiso 1 1 calc R
C36 C 0.5147(5) -0.0268(3) 0.3671(2) 0.0449(10) Uani 1 1 d .
H36A H 0.6130 -0.0492 0.3449 0.054 Uiso 1 1 calc R
C41 C 0.2077(4) 0.6011(3) 0.11978(19) 0.0261(7) Uani 1 1 d .
C42 C 0.1391(4) 0.7144(3) 0.1070(2) 0.0376(9) Uani 1 1 d .
H42A H 0.1412 0.7627 0.1465 0.045 Uiso 1 1 calc R
C43 C 0.0678(5) 0.7578(4) 0.0373(3) 0.0459(10) Uani 1 1 d .
H43A H 0.0228 0.8356 0.0290 0.055 Uiso 1 1 calc R
C44 C 0.0619(4) 0.6884(4) -0.0201(2) 0.0415(9) Uani 1 1 d .
H44A H 0.0136 0.7183 -0.0681 0.050 Uiso 1 1 calc R
C45 C 0.1262(5) 0.5762(4) -0.0074(2) 0.0411(9) Uani 1 1 d .
H45A H 0.1204 0.5280 -0.0464 0.049 Uiso 1 1 calc R
C46 C 0.2000(4) 0.5319(3) 0.0621(2) 0.0354(8) Uani 1 1 d .
H46A H 0.2452 0.4540 0.0700 0.042 Uiso 1 1 calc R
C51 C 0.1862(4) 0.6293(3) 0.28409(19) 0.0260(7) Uani 1 1 d .
C52 C 0.0754(4) 0.5839(3) 0.3242(2) 0.0319(8) Uani 1 1 d .
H52A H 0.0712 0.5106 0.3154 0.038 Uiso 1 1 calc R
C53 C -0.0277(4) 0.6439(4) 0.3761(2) 0.0393(9) Uani 1 1 d .
H53A H -0.1021 0.6118 0.4029 0.047 Uiso 1 1 calc R
C54 C -0.0227(5) 0.7510(4) 0.3894(2) 0.0433(10) Uani 1 1 d .
H54A H -0.0938 0.7925 0.4251 0.052 Uiso 1 1 calc R
C55 C 0.0852(5) 0.7971(3) 0.3508(2) 0.0434(10) Uani 1 1 d .
H55A H 0.0884 0.8706 0.3598 0.052 Uiso 1 1 calc R
C56 C 0.1899(4) 0.7366(3) 0.2986(2) 0.0349(8) Uani 1 1 d .
H56A H 0.2646 0.7690 0.2725 0.042 Uiso 1 1 calc R
C61 C 0.4675(4) 0.6093(3) 0.1948(2) 0.0296(7) Uani 1 1 d .
C62 C 0.5362(4) 0.6319(3) 0.2597(3) 0.0393(9) Uani 1 1 d .
H62A H 0.4957 0.6205 0.3123 0.047 Uiso 1 1 calc R
C63 C 0.6635(5) 0.6708(4) 0.2475(3) 0.0575(13) Uani 1 1 d .
H63A H 0.7091 0.6870 0.2916 0.069 Uiso 1 1 calc R
C64 C 0.7240(5) 0.6860(4) 0.1710(4) 0.0626(15) Uani 1 1 d .
H64A H 0.8110 0.7127 0.1628 0.075 Uiso 1 1 calc R
C65 C 0.6585(5) 0.6625(4) 0.1068(3) 0.0533(12) Uani 1 1 d .
H65A H 0.7009 0.6726 0.0545 0.064 Uiso 1 1 calc R
C66 C 0.5314(4) 0.6244(3) 0.1183(3) 0.0380(9) Uani 1 1 d .
H66A H 0.4870 0.6083 0.0737 0.046 Uiso 1 1 calc R

loop_
_atom_site_aniso_label
_atom_site_aniso_U_11
_atom_site_aniso_U_22
_atom_site_aniso_U_33
_atom_site_aniso_U_23
_atom_site_aniso_U_13
_atom_site_aniso_U_12
Os 0.01879(7) 0.02065(7) 0.02251(7) -0.00091(4) -0.00045(4) -0.00582(5)
Cl 0.0412(5) 0.0558(6) 0.0351(5) -0.0059(4) 0.0062(4) -0.0177(5)
P1 0.0250(4) 0.0208(4) 0.0235(4) 0.0012(3) -0.0028(3) -0.0053(3)
P2 0.0213(4) 0.0215(4) 0.0249(4) -0.0006(3) -0.0026(3) -0.0053(3)
O 0.0235(14) 0.0530(18) 0.0638(19) -0.0143(15) 0.0006(13) -0.0152(13)
N1 0.0212(14) 0.0248(14) 0.0273(15) 0.0013(11) -0.0018(11) -0.0062(11)
N2 0.0257(15) 0.0263(15) 0.0260(14) -0.0004(12) -0.0030(11) -0.0074(12)
B 0.0228(18) 0.0238(18) 0.0226(18) 0.0007(14) 0.0030(14) -0.0067(15)
C1 0.034(2) 0.0239(18) 0.0321(19) -0.0039(14) 0.0016(15) -0.0065(15)
C2 0.0235(17) 0.0223(17) 0.0323(18) -0.0004(14) -0.0036(14) -0.0048(14)
C3 0.0240(18) 0.042(2) 0.044(2) 0.0001(18) -0.0071(16) -0.0108(16)
C4 0.029(2) 0.045(2) 0.053(3) -0.004(2) -0.0147(18) -0.0085(18)
C5 0.043(2) 0.043(2) 0.035(2) -0.0035(17) -0.0175(18) -0.0082(19)
C6 0.040(2) 0.0308(19) 0.0296(19) -0.0026(15) -0.0034(16) -0.0074(16)
C7 0.0217(17) 0.039(2) 0.035(2) 0.0011(16) 0.0064(14) -0.0097(15)
C11 0.0277(17) 0.0247(17) 0.0270(17) -0.0047(14) -0.0015(14) -0.0073(14)
C12 0.047(2) 0.0269(19) 0.036(2) -0.0011(16) -0.0112(17) -0.0109(17)
C13 0.050(2) 0.042(2) 0.036(2) -0.0026(18) -0.0174(18) -0.011(2)
C14 0.044(2) 0.041(2) 0.042(2) -0.0191(19) 0.0005(18) -0.0163(19)
C15 0.059(3) 0.0247(19) 0.046(2) -0.0125(17) 0.000(2) -0.0113(18)
C16 0.050(2) 0.028(2) 0.036(2) -0.0014(16) -0.0082(18) -0.0077(18)
C21 0.0257(17) 0.0218(17) 0.0323(18) 0.0019(14) -0.0061(14) -0.0005(14)
C22 0.0305(19) 0.0275(19) 0.041(2) 0.0009(16) -0.0100(16) -0.0011(15)
C23 0.035(2) 0.037(2) 0.070(3) 0.007(2) -0.019(2) -0.0049(18)
C24 0.026(2) 0.044(3) 0.084(4) -0.001(2) -0.001(2) 0.0017(18)
C25 0.037(2) 0.054(3) 0.056(3) -0.006(2) 0.014(2) -0.001(2)
C26 0.036(2) 0.046(2) 0.040(2) -0.0063(19) -0.0013(17) -0.0023(18)
C31 0.043(2) 0.0278(18) 0.0244(17) 0.0023(14) -0.0077(15) -0.0167(16)
C32 0.048(2) 0.039(2) 0.0294(19) -0.0044(16) 0.0012(17) -0.0205(19)
C33 0.070(3) 0.067(3) 0.037(2) -0.006(2) 0.008(2) -0.051(3)
C34 0.096(4) 0.063(3) 0.033(2) 0.019(2) -0.016(2) -0.054(3)
C35 0.079(4) 0.047(3) 0.051(3) 0.024(2) -0.026(3) -0.032(3)
C36 0.061(3) 0.036(2) 0.042(2) 0.0088(18) -0.017(2) -0.020(2)
C41 0.0246(17) 0.0308(18) 0.0221(16) 0.0001(14) 0.0018(13) -0.0076(14)
C42 0.044(2) 0.031(2) 0.037(2) 0.0005(16) -0.0142(17) -0.0056(17)
C43 0.050(3) 0.040(2) 0.044(2) 0.0078(19) -0.017(2) -0.005(2)
C44 0.037(2) 0.053(3) 0.030(2) 0.0063(18) -0.0075(17) -0.0066(19)
C45 0.050(2) 0.047(2) 0.0258(19) -0.0069(17) -0.0039(17) -0.011(2)
C46 0.043(2) 0.033(2) 0.0267(18) -0.0013(15) -0.0041(16) -0.0041(17)
C51 0.0271(17) 0.0270(17) 0.0214(16) -0.0018(13) -0.0060(13) -0.0010(14)
C52 0.0323(19) 0.0318(19) 0.0320(19) -0.0065(15) -0.0008(15) -0.0073(16)
C53 0.031(2) 0.049(2) 0.034(2) -0.0099(18) 0.0039(16) -0.0037(18)
C54 0.043(2) 0.044(2) 0.035(2) -0.0125(18) -0.0041(18) 0.0078(19)
C55 0.059(3) 0.029(2) 0.040(2) -0.0106(17) -0.009(2) -0.0005(19)
C56 0.040(2) 0.0278(19) 0.034(2) 0.0001(15) -0.0089(16) -0.0034(16)
C61 0.0284(18) 0.0203(16) 0.039(2) 0.0031(14) -0.0041(15) -0.0069(14)
C62 0.037(2) 0.034(2) 0.049(2) 0.0008(18) -0.0091(18) -0.0118(17)
C63 0.043(3) 0.047(3) 0.090(4) -0.003(3) -0.027(3) -0.020(2)
C64 0.035(2) 0.046(3) 0.109(5) 0.012(3) -0.001(3) -0.023(2)
C65 0.041(2) 0.040(2) 0.076(3) 0.010(2) 0.012(2) -0.016(2)
C66 0.033(2) 0.0288(19) 0.050(2) 0.0046(17) 0.0044(17) -0.0087(16)

loop_
_atom_type_symbol
_atom_type_description
_atom_type_scat_dispersion_real
_atom_type_scat_dispersion_imag
_atom_type_scat_source
C C 0.0033 0.0016 'International Tables Vol C Tables 4.2.6.8 and 6.1.1.4'
H H 0.0000 0.0000 'International Tables Vol C Tables 4.2.6.8 and 6.1.1.4'
B B 0.0013 0.0007 'International Tables Vol C Tables 4.2.6.8 and 6.1.1.4'
N N 0.0061 0.0033 'International Tables Vol C Tables 4.2.6.8 and 6.1.1.4'
O O 0.0106 0.0060 'International Tables Vol C Tables 4.2.6.8 and 6.1.1.4'
P P 0.1023 0.0942 'International Tables Vol C Tables 4.2.6.8 and 6.1.1.4'
Cl Cl 0.1484 0.1585 'International Tables Vol C Tables 4.2.6.8 and 6.1.1.4'
Os Os -1.2165 7.6030 'International Tables Vol C Tables 4.2.6.8 and 6.1.1.4'

loop_
_geom_angle_atom_site_label_1
_geom_angle_atom_site_label_2
_geom_angle_atom_site_label_3
_geom_angle
C1 Os B 100.11(15)
C1 Os N1 176.27(13)
B Os N1 76.17(13)
C1 Os P2 90.99(11)
B Os P2 95.04(11)
N1 Os P2 89.59(8)
C1 Os P1 89.45(11)
B Os P1 94.42(11)
N1 Os P1 90.59(8)
P2 Os P1 170.30(3)
C21 P1 C31 103.26(17)
C21 P1 C11 103.02(16)
C31 P1 C11 99.41(15)
C21 P1 Os 113.50(11)
C31 P1 Os 118.89(12)
C11 P1 Os 116.45(11)
C61 P2 C51 104.19(16)
C61 P2 C41 101.68(16)
C51 P2 C41 99.64(15)
C61 P2 Os 112.53(11)
C51 P2 Os 118.30(11)
C41 P2 Os 118.16(11)
C2 N1 C7 117.4(3)
C2 N1 Os 118.8(2)
C7 N1 Os 123.8(2)
C6 N2 C2 119.6(3)
C6 N2 B 126.5(3)
C2 N2 B 113.8(3)
N2 B Cl 111.4(2)
N2 B Os 114.6(2)
Cl B Os 134.0(2)
O C1 Os 179.6(4)
N1 C2 N2 116.6(3)
N1 C2 C3 125.8(3)
N2 C2 C3 117.5(3)
C4 C3 C2 120.7(4)
C3 C4 C5 120.5(3)
C6 C5 C4 118.7(4)
C5 C6 N2 122.9(4)
C12 C11 C16 118.1(3)
C12 C11 P1 121.6(3)
C16 C11 P1 120.3(3)
C11 C12 C13 120.9(3)
C14 C13 C12 119.9(4)
C15 C14 C13 120.0(4)
C14 C15 C16 120.2(4)
C15 C16 C11 120.8(4)
C26 C21 C22 118.4(3)
C26 C21 P1 122.4(3)
C22 C21 P1 118.8(3)
C23 C22 C21 120.2(4)
C24 C23 C22 120.6(4)
C25 C24 C23 119.8(4)
C24 C25 C26 120.2(4)
C21 C26 C25 120.7(4)
C32 C31 C36 118.7(4)
C32 C31 P1 118.3(3)
C36 C31 P1 122.9(3)
C31 C32 C33 120.1(4)
C34 C33 C32 120.3(5)
C35 C34 C33 120.0(4)
C34 C35 C36 120.2(5)
C31 C36 C35 120.6(5)
C46 C41 C42 118.6(3)
C46 C41 P2 121.2(3)
C42 C41 P2 120.3(3)
C43 C42 C41 120.8(4)
C44 C43 C42 120.2(4)
C45 C44 C43 119.5(4)
C44 C45 C46 120.7(4)
C41 C46 C45 120.1(4)
C56 C51 C52 118.1(3)
C56 C51 P2 124.4(3)
C52 C51 P2 117.4(3)
C53 C52 C51 121.1(3)
C52 C53 C54 120.0(4)
C55 C54 C53 119.9(4)
C54 C55 C56 120.3(4)
C51 C56 C55 120.7(4)
C66 C61 C62 118.7(3)
C66 C61 P2 120.5(3)
C62 C61 P2 120.4(3)
C63 C62 C61 120.2(4)
C64 C63 C62 120.0(4)
C65 C64 C63 120.2(4)
C64 C65 C66 120.2(5)
C65 C66 C61 120.6(4)

loop_
_geom_bond_atom_site_label_1
_geom_bond_atom_site_label_2
_geom_bond_distance
Os C1 1.843(4)
Os B 2.078(4)
Os N1 2.136(3)
Os P2 2.3450(9)
Os P1 2.3452(9)
Cl B 1.803(4)
P1 C21 1.827(3)
P1 C31 1.840(4)
P1 C11 1.842(3)
P2 C61 1.829(3)
P2 C51 1.844(3)
P2 C41 1.849(3)
O C1 1.163(4)
N1 C2 1.309(4)
N1 C7 1.470(4)
N2 C6 1.386(4)
N2 C2 1.399(4)
N2 B 1.502(4)
C2 C3 1.445(5)
C3 C4 1.348(6)
C4 C5 1.423(6)
C5 C6 1.342(5)
C11 C12 1.381(5)
C11 C16 1.392(5)
C12 C13 1.390(5)
C13 C14 1.375(6)
C14 C15 1.369(6)
C15 C16 1.385(5)
C21 C26 1.388(5)
C21 C22 1.396(5)
C22 C23 1.387(5)
C23 C24 1.376(7)
C24 C25 1.370(7)
C25 C26 1.391(6)
C31 C32 1.388(5)
C31 C36 1.396(5)
C32 C33 1.395(5)
C33 C34 1.380(7)
C34 C35 1.369(7)
C35 C36 1.388(6)
C41 C46 1.385(5)
C41 C42 1.390(5)
C42 C43 1.383(5)
C43 C44 1.379(6)
C44 C45 1.370(6)
C45 C46 1.395(5)
C51 C56 1.391(5)
C51 C52 1.400(5)
C52 C53 1.379(5)
C53 C54 1.386(6)
C54 C55 1.374(6)
C55 C56 1.392(6)
C61 C66 1.398(5)
C61 C62 1.399(5)
C62 C63 1.389(6)
C63 C64 1.385(7)
C64 C65 1.376(7)
C65 C66 1.382(5)
